data_4323279
loop_
_publ_author_name
'A. D\"ohring'
'R. Goddard'
'P. W. Jolly'
'C. Kr\"uger'
'V. R. Polyakov'

_publ_section_title
;
 Monomer-Trimer Isomerism in 3-Substituted Pentane-2,4-dione Derivatives
 of Nickel(II)
;
_journal_name_full 'Inorganic Chemistry'
_journal_page_first 177
_journal_page_last 183
_journal_paper_doi 10.1021/ic960441c
_journal_volume 36
_journal_year 1997
_chemical_formula_sum 'C12 H18 Ni O4'
_chemical_formula_weight 284.97
_chemical_name_common 'number 9'
_chemical_name_systematic
;
 ?
;
_space_group_IT_number 2
_symmetry_cell_setting triclinic
_symmetry_Int_Tables_number 2
_symmetry_space_group_name_Hall '-P 1'
_symmetry_space_group_name_H-M 'P -1'
_atom_sites_solution_hydrogens geom
_atom_sites_solution_primary direct
_atom_sites_solution_secondary difmap
_audit_creation_method SHELXL
_cell_angle_alpha 109.377(6)
_cell_angle_beta 93.706(7)
_cell_angle_gamma 106.283(7)
_cell_formula_units_Z 1
_cell_length_a 4.9447(4)
_cell_length_b 8.0649(7)
_cell_length_c 9.0633(6)
_cell_measurement_reflns_used 25
_cell_measurement_temperature 293(2)
_cell_measurement_theta_max 45.9
_cell_measurement_theta_min 18.2
_cell_volume 322.28(5)
_computing_structure_refinement 'SHELXL-93 (Sheldrick, 1993)'
_computing_structure_solution 'SHELXS-86 (Sheldrick, 1990)'
_diffrn_ambient_temperature 293(2)
_diffrn_radiation_monochromator graphite
_diffrn_radiation_source 'fine-focus sealed tube'
_diffrn_radiation_type CuK\a
_diffrn_radiation_wavelength 1.54178
_diffrn_reflns_av_R_equivalents 0.0134
_diffrn_reflns_av_sigmaI/netI 0.0441
_diffrn_reflns_limit_h_max 6
_diffrn_reflns_limit_h_min -5
_diffrn_reflns_limit_k_max 9
_diffrn_reflns_limit_k_min -10
_diffrn_reflns_limit_l_max 11
_diffrn_reflns_limit_l_min 0
_diffrn_reflns_number 1389
_diffrn_reflns_theta_max 74.83
_diffrn_reflns_theta_min 5.25
_exptl_absorpt_coefficient_mu 2.193
_exptl_crystal_colour pink
_exptl_crystal_density_diffrn 1.468
_exptl_crystal_F_000 150
_exptl_crystal_size_max 0.53
_exptl_crystal_size_mid 0.25
_exptl_crystal_size_min 0.03
_refine_diff_density_max 0.746
_refine_diff_density_min -0.520
_refine_diff_density_rms 0.122
_refine_ls_extinction_coef 0.0288(55)
_refine_ls_extinction_expression Fc^*^=kFc[1+0.001xFc^2^\l^3^/sin(2\q)]^-1/4^
_refine_ls_extinction_method SHELXL
_refine_ls_goodness_of_fit_all 1.226
_refine_ls_goodness_of_fit_obs 1.240
_refine_ls_matrix_type full
_refine_ls_number_parameters 92
_refine_ls_number_reflns 1311
_refine_ls_number_restraints 0
_refine_ls_restrained_S_all 1.226
_refine_ls_restrained_S_obs 1.240
_refine_ls_R_factor_all 0.0632
_refine_ls_R_factor_obs 0.0625
_refine_ls_shift/esd_max -0.017
_refine_ls_shift/esd_mean 0.002
_refine_ls_structure_factor_coef Fsqd
_refine_ls_weighting_details 'w=1/[\s^2^(Fo^2^)+(0.0815P)^2^+1.0074P] where P=(Fo^2^+2Fc^2^)/3'
_refine_ls_weighting_scheme calc
_refine_ls_wR_factor_all 0.2127
_refine_ls_wR_factor_obs 0.2124
_reflns_number_observed 1280
_reflns_number_total 1311
_reflns_observed_criterion >2sigma(I)
_cod_data_source_file ic960441c_4.cif
_cod_data_source_block 2122
_cod_depositor_comments
;
The following automatic conversions were performed:

'_refine_ls_weighting_scheme' value 'calc
w=1/[\s^2^(Fo^2^)+(0.0815P)^2^+1.0074P] where P=(Fo^2^+2Fc^2^)/3' was
changed to 'calc'. New tag '_refine_ls_weighting_details' was
created. The value of the new tag was set to
'w=1/[\s^2^(Fo^2^)+(0.0815P)^2^+1.0074P] where P=(Fo^2^+2Fc^2^)/3'.

Automatic conversion script
Id: cif_fix_values 3143 2015-03-26 13:38:13Z robertas 
;
_cod_original_cell_volume 322.28(4)
_cod_database_code 4323279

loop_
_symmetry_equiv_pos_as_xyz
'x, y, z'
'-x, -y, -z'

loop_
_atom_site_aniso_label
_atom_site_aniso_U_11
_atom_site_aniso_U_22
_atom_site_aniso_U_33
_atom_site_aniso_U_23
_atom_site_aniso_U_13
_atom_site_aniso_U_12
Ni1 0.0320(7) 0.0400(7) 0.0387(7) 0.0148(5) -0.0023(4) 0.0109(5)
O1 0.038(2) 0.047(2) 0.051(2) 0.019(2) -0.0057(15) 0.0126(15)
O2 0.041(2) 0.043(2) 0.051(2) 0.017(2) -0.005(2) 0.0142(15)
C1 0.056(4) 0.056(4) 0.074(5) 0.013(3) -0.023(3) 0.010(3)
C2 0.039(3) 0.052(3) 0.038(2) 0.013(2) 0.001(2) 0.015(2)
C3 0.030(2) 0.061(3) 0.041(2) 0.024(2) 0.001(2) 0.018(2)
C4 0.039(3) 0.054(3) 0.043(3) 0.022(2) 0.003(2) 0.019(2)
C5 0.063(4) 0.061(4) 0.073(4) 0.035(3) 0.000(3) 0.027(3)
C6 0.040(3) 0.084(4) 0.048(3) 0.026(3) -0.003(2) 0.025(3)

loop_
_atom_site_label
_atom_site_type_symbol
_atom_site_fract_x
_atom_site_fract_y
_atom_site_fract_z
_atom_site_U_iso_or_equiv
_atom_site_thermal_displace_type
_atom_site_occupancy
_atom_site_calc_flag
_atom_site_refinement_flags
_atom_site_disorder_group
Ni1 Ni 0.0000 0.0000 0.0000 0.0373(5) Uani 1 d S .
O1 O 0.2947(8) 0.1971(5) 0.1367(4) 0.0456(9) Uani 1 d . .
O2 O 0.1149(8) -0.1729(5) 0.0538(4) 0.0452(9) Uani 1 d . .
C1 C 0.7126(15) 0.3794(9) 0.3209(9) 0.069(2) Uani 1 d . .
H1 H 0.6609(30) 0.4665(48) 0.2953(16) 0.122(37) Uiso 1 calc R .
H1' H 0.8859(95) 0.3795(9) 0.2954(16) 0.108(34) Uiso 1 calc R .
H1" H 0.7207(16) 0.4046(17) 0.4260(56) 0.126(39) Uiso 1 calc R .
C2 C 0.4967(11) 0.1923(8) 0.2307(6) 0.0439(11) Uani 1 d . .
C3 C 0.5271(10) 0.0332(8) 0.2490(6) 0.0422(11) Uani 1 d . .
C4 C 0.3332(11) -0.1411(8) 0.1570(6) 0.0434(11) Uani 1 d . .
C5 C 0.3743(15) -0.3150(9) 0.1677(9) 0.062(2) Uani 1 d . .
H5 H 0.2244(81) -0.4197(57) 0.0979(38) 0.130(40) Uiso 1 calc R .
H5' H 0.3722(15) -0.3113(9) 0.2732(57) 0.131(39) Uiso 1 calc R .
H5" H 0.5520(96) -0.3233(10) 0.1389(17) 0.164(51) Uiso 1 calc R .
C6 C 0.7726(13) 0.0483(11) 0.3668(7) 0.056(2) Uani 1 d . .
H6 H 0.7635(13) -0.0574(64) 0.3648(7) 0.188(65) Uiso 1 calc R .
H5' H 0.7620(14) 0.1142(42) 0.4580(56) 0.115(36) Uiso 1 calc R .
H5" H 0.9276(96) 0.0964(32) 0.3427(16) 0.124(39) Uiso 1 calc R .

loop_
_atom_type_symbol
_atom_type_description
_atom_type_scat_dispersion_real
_atom_type_scat_dispersion_imag
_atom_type_scat_source
C C 0.0181 0.0091 'International Tables Vol C Tables 4.2.6.8 and 6.1.1.4'
H H 0.0000 0.0000 'International Tables Vol C Tables 4.2.6.8 and 6.1.1.4'
O O 0.0492 0.0322 'International Tables Vol C Tables 4.2.6.8 and 6.1.1.4'
Ni Ni -3.0029 0.5091 'International Tables Vol C Tables 4.2.6.8 and 6.1.1.4'

loop_
_geom_angle_atom_site_label_1
_geom_angle_atom_site_label_2
_geom_angle_atom_site_label_3
_geom_angle
_geom_angle_site_symmetry_1
_geom_angle_site_symmetry_3
_geom_angle_publ_flag
O1 Ni1 O1 180.0 2 . ?
O1 Ni1 O2 94.1(2) 2 2 ?
O1 Ni1 O2 85.9(2) . 2 ?
O1 Ni1 O2 85.9(2) 2 . ?
O1 Ni1 O2 94.1(2) . . ?
O2 Ni1 O2 180.0 2 . ?
C2 O1 Ni1 127.3(4) . . ?
C4 O2 Ni1 126.8(4) . . ?
C2 C1 H1 109.5(3) . . ?
C2 C1 H1' 109.5(4) . . ?
H1 C1 H1' 109.5 . . ?
C2 C1 H1" 109.5(4) . . ?
H1 C1 H1" 109.5 . . ?
H1' C1 H1" 109.5 . . ?
O1 C2 C3 125.7(5) . . ?
O1 C2 C1 113.3(5) . . ?
C3 C2 C1 120.9(5) . . ?
C2 C3 C4 120.0(4) . . ?
C2 C3 C6 120.2(5) . . ?
C4 C3 C6 119.8(5) . . ?
O2 C4 C3 126.0(5) . . ?
O2 C4 C5 113.3(5) . . ?
C3 C4 C5 120.6(5) . . ?
C4 C5 H5 109.5(3) . . ?
C4 C5 H5' 109.5(3) . . ?
H5 C5 H5' 109.5 . . ?
C4 C5 H5" 109.5(3) . . ?
H5 C5 H5" 109.5 . . ?
H5' C5 H5" 109.5 . . ?
C3 C6 H6 109.5(4) . . ?
C3 C6 H5' 109.5(3) . . ?
H6 C6 H5' 109.5 . . ?
C3 C6 H5" 109.5(3) . . ?
H6 C6 H5" 109.5 . . ?
H5' C6 H5" 109.5 . . ?

loop_
_geom_bond_atom_site_label_1
_geom_bond_atom_site_label_2
_geom_bond_distance
_geom_bond_site_symmetry_2
_geom_bond_publ_flag
Ni1 O1 1.829(4) 2 ?
Ni1 O1 1.829(4) . ?
Ni1 O2 1.834(3) 2 ?
Ni1 O2 1.834(3) . ?
O1 C2 1.287(6) . ?
O2 C4 1.289(6) . ?
C1 C2 1.500(8) . ?
C1 H1 0.90(5) . ?
C1 H1' 0.90(5) . ?
C1 H1" 0.90(5) . ?
C2 C3 1.394(8) . ?
C3 C4 1.398(8) . ?
C3 C6 1.514(7) . ?
C4 C5 1.505(7) . ?
C5 H5 0.95(5) . ?
C5 H5' 0.95(5) . ?
C5 H5" 0.95(5) . ?
C6 H6 0.84(5) . ?
C6 H5' 0.84(5) . ?
C6 H5" 0.84(5) . ?
